data_7132076
loop_
_publ_author_name
'Wei, Qing-Yi'
'Zhou, Ze'
'Yao, Meng-Lian'
'Liu, Jikai'
'Wu, Bin'
'Yang, Jin-Ming'

_publ_section_title
;
 Rhodium(III)-Catalyzed Intermolecular [3+3] Annulation of Benzoxazines
 with Quinone Compounds: Access to Spiro-Heterocyclic Scaffolds
;
_journal_name_full 'Chemical Communications'
_journal_paper_doi 10.1039/D3CC03609J
_journal_year 2023
_chemical_absolute_configuration ad
_chemical_formula_moiety 'C20 H14 Br N O3'
_chemical_formula_sum 'C20 H14 Br N O3'
_chemical_formula_weight 396.23
_space_group_crystal_system orthorhombic
_space_group_IT_number 19
_space_group_name_Hall 'P 2ac 2ab'
_space_group_name_H-M_alt 'P 21 21 21'
_atom_sites_solution_hydrogens geom
_atom_sites_solution_primary dual
_audit_creation_date 2023-02-16
_audit_creation_method
; 
Olex2 1.3 
(compiled 2020.11.12 svn.r5f609507 for OlexSys, GUI svn.r6408) 
;
_audit_update_record
;
2023-05-10 deposited with the CCDC.	2023-08-31 downloaded from the CCDC.
;
_cell_angle_alpha 90
_cell_angle_beta 90
_cell_angle_gamma 90
_cell_formula_units_Z 4
_cell_length_a 6.1673(15)
_cell_length_b 15.976(4)
_cell_length_c 16.479(4)
_cell_measurement_reflns_used 8979
_cell_measurement_temperature 100.0
_cell_measurement_theta_max 70.20
_cell_measurement_theta_min 3.35
_cell_volume 1623.7(7)
_computing_cell_refinement 'SAINT V8.40B Bruker-AXS, Madison WI for PHOTON III'
_computing_data_collection 'Bruker APEX3 Bruker-AXS, Madison WI'
_computing_data_reduction 'SAINT V8.40B Bruker-AXS, Madison WI for PHOTON III'
_computing_molecular_graphics 'Bruker SHELXTL Bruker-AXS, Madison WI and local programs'
_computing_publication_material 'Bruker SHELXTL Bruker-AXS, Madison WI'
_computing_structure_refinement 'SHELXL-2018/3 (Sheldrick, 2018)'
_computing_structure_solution 'SHELXT 2018/2 (Sheldrick, 2018)'
_diffrn_ambient_temperature 100.0
_diffrn_detector 'Bruker Photon III 28 detector'
_diffrn_detector_area_resol_mean ' 7.39 for PHOTON III'
_diffrn_detector_type 'Bruker Photon III 28'
_diffrn_measured_fraction_theta_full 0.985
_diffrn_measured_fraction_theta_max 0.983
_diffrn_measurement_device 'Bruker D8 Venture'
_diffrn_measurement_device_type 'Bruker Photon III'
_diffrn_measurement_method 'Profile data from \q/2\q scans'
_diffrn_radiation_monochromator 'Metaljet Helios MX'
_diffrn_radiation_probe x-ray
_diffrn_radiation_type Synchrotron
_diffrn_radiation_wavelength 1.34139
_diffrn_radiation_xray_symbol 'Ga K\a'
_diffrn_reflns_av_R_equivalents 0.0675
_diffrn_reflns_av_unetI/netI 0.0554
_diffrn_reflns_Laue_measured_fraction_full 0.985
_diffrn_reflns_Laue_measured_fraction_max 0.983
_diffrn_reflns_limit_h_max 8
_diffrn_reflns_limit_h_min -8
_diffrn_reflns_limit_k_max 21
_diffrn_reflns_limit_k_min -22
_diffrn_reflns_limit_l_max 22
_diffrn_reflns_limit_l_min -23
_diffrn_reflns_number 24321
_diffrn_reflns_point_group_measured_fraction_full 0.983
_diffrn_reflns_point_group_measured_fraction_max 0.968
_diffrn_reflns_theta_full 53.594
_diffrn_reflns_theta_max 70.461
_diffrn_reflns_theta_min 3.352
_diffrn_source 'METALJET liquid metal X-ray source'
_diffrn_source_current 3.57
_diffrn_source_power 0.2497215
_diffrn_source_target Ga
_diffrn_source_type 'Sealed X-ray tube'
_diffrn_source_voltage 69.95
_diffrn_standards_number 0
_exptl_absorpt_coefficient_mu 2.385
_exptl_absorpt_correction_T_max 0.7534
_exptl_absorpt_correction_T_min 0.5418
_exptl_absorpt_correction_type multi-scan
_exptl_absorpt_process_details 'SADABS-2016/2 - Bruker AXS, Madison WI for PHOTON III'
_exptl_crystal_colour colourless
_exptl_crystal_colour_primary colourless
_exptl_crystal_density_diffrn 1.621
_exptl_crystal_description block
_exptl_crystal_F_000 800
_exptl_crystal_size_max 0.12
_exptl_crystal_size_mid 0.1
_exptl_crystal_size_min 0.1
_refine_diff_density_max 0.543
_refine_diff_density_min -0.879
_refine_diff_density_rms 0.091
_refine_ls_abs_structure_details
; 
 Flack x determined using 1714 quotients [(I+)-(I-)]/[(I+)+(I-)] 
 (Parsons, Flack and Wagner, Acta Cryst. B69 (2013) 249-259). 
;
_refine_ls_abs_structure_Flack -0.013(11)
_refine_ls_extinction_method none
_refine_ls_goodness_of_fit_ref 1.091
_refine_ls_hydrogen_treatment constr
_refine_ls_matrix_type full
_refine_ls_number_parameters 227
_refine_ls_number_reflns 4582
_refine_ls_number_restraints 0
_refine_ls_restrained_S_all 1.091
_refine_ls_R_factor_all 0.0416
_refine_ls_R_factor_gt 0.0403
_refine_ls_shift/su_max 0.001
_refine_ls_shift/su_mean 0.000
_refine_ls_structure_factor_coef Fsqd
_refine_ls_weighting_details 'w=1/[\s^2^(Fo^2^)+(0.0461P)^2^+0.7207P] where P=(Fo^2^+2Fc^2^)/3'
_refine_ls_weighting_scheme calc
_refine_ls_wR_factor_gt 0.0978
_refine_ls_wR_factor_ref 0.0988
_reflns_Friedel_coverage 0.719
_reflns_Friedel_fraction_full 0.980
_reflns_Friedel_fraction_max 0.949
_reflns_number_gt 4390
_reflns_number_total 4582
_reflns_threshold_expression 'I > 2\s(I)'
_cod_data_source_file d3cc03609j2.cif
_cod_data_source_block 221220e_0m
_cod_depositor_comments
;
The following automatic conversions were performed:

data item '_diffrn_radiation_probe' value 'X-ray' was changed to
'x-ray' in accordance with the
/home/data/users/saulius/crontab/automatic-downloads/rss-feeds/RSC/lib/dictionaries/cif_core.dic
dictionary named 'cif_core.dic' version 2.4.2 last updated on
2011-04-26.

Automatic conversion script
Id: cif_fix_values 8170 2020-07-09 18:12:32Z antanas 
;
_cod_original_cell_volume 1623.6(7)
_cod_database_code 7132076
_shelx_shelxl_version_number 2018/3
_shelx_space_group_comment
; 
The symmetry employed for this shelxl refinement is uniquely defined 
by the following loop, which should always be used as a source of 
symmetry information in preference to the above space-group names. 
They are only intended as comments. 
;
_shelx_estimated_absorpt_t_max 0.796
_shelx_estimated_absorpt_t_min 0.763
_olex2_refinement_description
; 
1. Fixed Uiso 
 At 1.2 times of: 
  All C(H) groups, All C(H,H) groups, All N(H) groups 
 At 1.5 times of: 
  All O(H) groups 
2.a Secondary CH2 refined with riding coordinates: 
 C7(H7A,H7B) 
2.b Aromatic/amide H refined with riding coordinates: 
 C2(H2), C5(H5), C6(H6), C10(H10), C11(H11), C12(H12), C13(H13), C17(H17), 
 C18(H18), C20(H20), N1(H1) 
2.c Idealised tetrahedral OH refined as rotating group: 
 O3(H3) 
;
_olex2_submission_special_instructions 'No special instructions were received'

loop_
_space_group_symop_operation_xyz
'x, y, z'
'x+1/2, -y+1/2, -z'
'-x, y+1/2, -z+1/2'
'-x+1/2, -y, z+1/2'

loop_
_atom_site_label
_atom_site_type_symbol
_atom_site_fract_x
_atom_site_fract_y
_atom_site_fract_z
_atom_site_U_iso_or_equiv
_atom_site_adp_type
_atom_site_occupancy
_atom_site_site_symmetry_order
_atom_site_calc_flag
_atom_site_refinement_flags_posn
_atom_site_refinement_flags_adp
_atom_site_refinement_flags_occupancy
_atom_site_disorder_assembly
_atom_site_disorder_group
Br1 Br -0.38210(7) 0.72827(2) 0.34262(2) 0.03270(12) Uani 1 1 d . . . . .
C1 C -0.1513(6) 0.66062(18) 0.38065(19) 0.0259(6) Uani 1 1 d . . . . .
C2 C -0.0498(6) 0.60736(18) 0.32573(17) 0.0248(6) Uani 1 1 d . . . . .
H2 H -0.091257 0.607749 0.270205 0.030 Uiso 1 1 calc R U . . .
C3 C 0.1137(6) 0.55313(16) 0.35258(17) 0.0231(5) Uani 1 1 d . . . . .
C4 C 0.1737(6) 0.55618(17) 0.43451(18) 0.0232(6) Uani 1 1 d . . . . .
C5 C 0.0741(6) 0.61035(19) 0.48817(18) 0.0289(7) Uani 1 1 d . . . . .
H5 H 0.119213 0.611722 0.543278 0.035 Uiso 1 1 calc R U . . .
C6 C -0.0919(7) 0.6630(2) 0.46211(19) 0.0297(7) Uani 1 1 d . . . . .
H6 H -0.162856 0.699551 0.499003 0.036 Uiso 1 1 calc R U . . .
C7 C 0.4938(6) 0.48436(19) 0.40122(18) 0.0248(6) Uani 1 1 d . . . . .
H7A H 0.602735 0.445086 0.423516 0.030 Uiso 1 1 calc R U . . .
H7B H 0.569782 0.536484 0.385524 0.030 Uiso 1 1 calc R U . . .
C8 C 0.3880(7) 0.44533(17) 0.32581(17) 0.0244(6) Uani 1 1 d . . . . .
C9 C 0.5565(6) 0.43315(19) 0.25974(18) 0.0245(6) Uani 1 1 d . . . . .
C10 C 0.5884(7) 0.49296(19) 0.19949(19) 0.0291(7) Uani 1 1 d . . . . .
H10 H 0.500204 0.541675 0.197864 0.035 Uiso 1 1 calc R U . . .
C11 C 0.7509(7) 0.4811(2) 0.1413(2) 0.0322(7) Uani 1 1 d . . . . .
H11 H 0.772603 0.521890 0.100148 0.039 Uiso 1 1 calc R U . . .
C12 C 0.8804(7) 0.4101(2) 0.14333(18) 0.0317(7) Uani 1 1 d . . . . .
H12 H 0.990615 0.402337 0.103746 0.038 Uiso 1 1 calc R U . . .
C13 C 0.8484(6) 0.3503(2) 0.20355(19) 0.0285(7) Uani 1 1 d . . . . .
H13 H 0.935881 0.301333 0.204349 0.034 Uiso 1 1 calc R U . . .
C14 C 0.6882(6) 0.36143(18) 0.26318(18) 0.0228(6) Uani 1 1 d . . . . .
C15 C 0.6412(6) 0.29874(17) 0.32593(16) 0.0230(6) Uani 1 1 d . . . . .
C16 C 0.4402(6) 0.30170(18) 0.36496(17) 0.0228(6) Uani 1 1 d . . . . .
C17 C 0.3759(6) 0.23875(18) 0.41779(17) 0.0264(6) Uani 1 1 d . . . . .
H17 H 0.237209 0.240465 0.442808 0.032 Uiso 1 1 calc R U . . .
C18 C 0.5189(6) 0.17269(18) 0.43358(18) 0.0264(6) Uani 1 1 d . . . . .
H18 H 0.476521 0.129053 0.469391 0.032 Uiso 1 1 calc R U . . .
C19 C 0.7214(6) 0.17034(19) 0.39753(19) 0.0270(6) Uani 1 1 d . . . . .
C20 C 0.7845(6) 0.23311(18) 0.34390(19) 0.0266(6) Uani 1 1 d . . . . .
H20 H 0.924142 0.231513 0.319581 0.032 Uiso 1 1 calc R U . . .
N1 N 0.2165(6) 0.49816(17) 0.29998(16) 0.0280(6) Uani 1 1 d . . . . .
H1 H 0.173928 0.495984 0.249046 0.034 Uiso 1 1 calc R U . . .
O1 O 0.3353(4) 0.50300(13) 0.46264(13) 0.0257(5) Uani 1 1 d . . . . .
O2 O 0.2921(4) 0.36492(12) 0.34873(15) 0.0258(4) Uani 1 1 d . . . . .
O3 O 0.8704(5) 0.10779(16) 0.41114(16) 0.0393(6) Uani 1 1 d . . . . .
H3 H 0.819428 0.073272 0.444523 0.059 Uiso 1 1 calc R U . . .

loop_
_atom_site_aniso_label
_atom_site_aniso_U_11
_atom_site_aniso_U_22
_atom_site_aniso_U_33
_atom_site_aniso_U_23
_atom_site_aniso_U_13
_atom_site_aniso_U_12
Br1 0.0343(2) 0.02877(17) 0.03505(17) 0.00196(13) -0.00315(16) 0.00903(15)
C1 0.0286(18) 0.0193(11) 0.0298(13) 0.0041(10) -0.0016(13) -0.0012(12)
C2 0.0292(16) 0.0205(12) 0.0246(12) 0.0016(10) -0.0034(12) -0.0035(12)
C3 0.0285(15) 0.0168(10) 0.0239(12) 0.0003(9) 0.0011(14) -0.0021(11)
C4 0.0265(17) 0.0186(12) 0.0245(12) 0.0027(10) -0.0021(12) 0.0000(11)
C5 0.036(2) 0.0276(13) 0.0230(12) -0.0012(11) -0.0008(13) 0.0019(13)
C6 0.035(2) 0.0265(13) 0.0274(13) -0.0020(11) 0.0012(14) 0.0026(14)
C7 0.0289(17) 0.0206(12) 0.0249(13) -0.0003(10) -0.0032(13) -0.0020(12)
C8 0.0305(16) 0.0186(11) 0.0239(12) -0.0013(9) -0.0026(13) 0.0012(12)
C9 0.0285(17) 0.0211(12) 0.0239(12) -0.0004(10) -0.0026(12) -0.0021(11)
C10 0.036(2) 0.0236(13) 0.0274(13) 0.0031(11) -0.0040(14) -0.0009(13)
C11 0.037(2) 0.0301(15) 0.0292(15) 0.0067(11) -0.0011(14) -0.0061(15)
C12 0.0338(18) 0.0356(15) 0.0257(13) 0.0033(11) 0.0024(16) -0.0048(15)
C13 0.0298(18) 0.0268(13) 0.0290(13) 0.0006(11) 0.0013(13) -0.0010(13)
C14 0.0253(15) 0.0207(12) 0.0224(12) 0.0000(9) -0.0022(11) -0.0040(11)
C15 0.0275(16) 0.0194(11) 0.0220(11) -0.0002(9) -0.0003(12) -0.0035(11)
C16 0.0258(16) 0.0176(11) 0.0251(12) -0.0033(10) -0.0013(11) -0.0013(11)
C17 0.0312(16) 0.0220(12) 0.0260(12) -0.0024(10) 0.0048(13) -0.0045(14)
C18 0.0358(19) 0.0189(12) 0.0245(12) 0.0012(10) 0.0011(13) -0.0040(12)
C19 0.0334(18) 0.0213(13) 0.0263(13) 0.0012(10) -0.0008(13) 0.0011(12)
C20 0.0303(16) 0.0227(12) 0.0270(12) 0.0004(12) 0.0034(13) 0.0012(12)
N1 0.0346(17) 0.0249(12) 0.0244(12) -0.0052(10) -0.0075(12) 0.0062(11)
O1 0.0314(14) 0.0223(9) 0.0233(9) 0.0013(7) -0.0026(9) 0.0044(9)
O2 0.0262(11) 0.0184(9) 0.0327(10) -0.0011(8) 0.0008(10) -0.0010(8)
O3 0.0420(16) 0.0313(11) 0.0445(13) 0.0159(10) 0.0081(14) 0.0120(13)

loop_
_atom_type_symbol
_atom_type_description
_atom_type_scat_dispersion_real
_atom_type_scat_dispersion_imag
_atom_type_scat_source
C C 0.0137 0.0067 'International Tables Vol C Tables 4.2.6.8 and 6.1.1.4'
H H 0.0000 0.0000 'International Tables Vol C Tables 4.2.6.8 and 6.1.1.4'
Br Br -0.9338 1.0006 'International Tables Vol C Tables 4.2.6.8 and 6.1.1.4'
N N 0.0241 0.0134 'International Tables Vol C Tables 4.2.6.8 and 6.1.1.4'
O O 0.0389 0.0241 'International Tables Vol C Tables 4.2.6.8 and 6.1.1.4'

loop_
_geom_angle_atom_site_label_1
_geom_angle_atom_site_label_2
_geom_angle_atom_site_label_3
_geom_angle
_geom_angle_site_symmetry_1
_geom_angle_site_symmetry_3
_geom_angle_publ_flag
C2 C1 Br1 118.2(2) . . ?
C2 C1 C6 121.7(3) . . ?
C6 C1 Br1 120.1(3) . . ?
C1 C2 H2 120.1 . . ?
C1 C2 C3 119.8(3) . . ?
C3 C2 H2 120.1 . . ?
C4 C3 C2 118.2(3) . . ?
N1 C3 C2 121.5(3) . . ?
N1 C3 C4 120.2(3) . . ?
C5 C4 C3 121.4(3) . . ?
C5 C4 O1 119.2(3) . . ?
O1 C4 C3 119.3(3) . . ?
C4 C5 H5 119.7 . . ?
C4 C5 C6 120.5(3) . . ?
C6 C5 H5 119.7 . . ?
C1 C6 C5 118.3(3) . . ?
C1 C6 H6 120.8 . . ?
C5 C6 H6 120.8 . . ?
H7A C7 H7B 108.0 . . ?
C8 C7 H7A 109.4 . . ?
C8 C7 H7B 109.4 . . ?
O1 C7 H7A 109.4 . . ?
O1 C7 H7B 109.4 . . ?
O1 C7 C8 111.4(3) . . ?
C9 C8 C7 110.0(3) . . ?
N1 C8 C7 108.5(2) . . ?
N1 C8 C9 111.8(2) . . ?
N1 C8 O2 107.4(3) . . ?
O2 C8 C7 108.6(2) . . ?
O2 C8 C9 110.4(2) . . ?
C10 C9 C8 121.4(3) . . ?
C10 C9 C14 120.4(3) . . ?
C14 C9 C8 118.1(3) . . ?
C9 C10 H10 120.1 . . ?
C9 C10 C11 119.8(3) . . ?
C11 C10 H10 120.1 . . ?
C10 C11 H11 119.8 . . ?
C12 C11 C10 120.4(3) . . ?
C12 C11 H11 119.8 . . ?
C11 C12 H12 120.1 . . ?
C11 C12 C13 119.8(3) . . ?
C13 C12 H12 120.1 . . ?
C12 C13 H13 119.6 . . ?
C12 C13 C14 120.8(3) . . ?
C14 C13 H13 119.6 . . ?
C9 C14 C15 118.1(3) . . ?
C13 C14 C9 118.8(3) . . ?
C13 C14 C15 123.0(3) . . ?
C16 C15 C14 118.4(3) . . ?
C16 C15 C20 119.1(3) . . ?
C20 C15 C14 122.3(3) . . ?
C17 C16 C15 121.2(3) . . ?
O2 C16 C15 121.3(3) . . ?
O2 C16 C17 117.4(3) . . ?
C16 C17 H17 120.6 . . ?
C16 C17 C18 118.9(3) . . ?
C18 C17 H17 120.6 . . ?
C17 C18 H18 119.7 . . ?
C19 C18 C17 120.6(3) . . ?
C19 C18 H18 119.7 . . ?
C18 C19 C20 120.4(3) . . ?
O3 C19 C18 123.5(3) . . ?
O3 C19 C20 116.1(3) . . ?
C15 C20 H20 120.1 . . ?
C19 C20 C15 119.7(3) . . ?
C19 C20 H20 120.1 . . ?
C3 N1 C8 122.0(2) . . ?
C3 N1 H1 119.0 . . ?
C8 N1 H1 119.0 . . ?
C4 O1 C7 112.3(2) . . ?
C16 O2 C8 115.0(3) . . ?
C19 O3 H3 109.5 . . ?

loop_
_geom_bond_atom_site_label_1
_geom_bond_atom_site_label_2
_geom_bond_distance
_geom_bond_site_symmetry_2
_geom_bond_publ_flag
Br1 C1 1.894(3) . ?
C1 C2 1.391(4) . ?
C1 C6 1.392(4) . ?
C2 H2 0.9500 . ?
C2 C3 1.401(5) . ?
C3 C4 1.401(4) . ?
C3 N1 1.387(4) . ?
C4 C5 1.382(4) . ?
C4 O1 1.389(4) . ?
C5 H5 0.9500 . ?
C5 C6 1.393(5) . ?
C6 H6 0.9500 . ?
C7 H7A 0.9900 . ?
C7 H7B 0.9900 . ?
C7 C8 1.536(4) . ?
C7 O1 1.438(4) . ?
C8 C9 1.518(5) . ?
C8 N1 1.419(4) . ?
C8 O2 1.464(4) . ?
C9 C10 1.392(4) . ?
C9 C14 1.405(4) . ?
C10 H10 0.9500 . ?
C10 C11 1.400(5) . ?
C11 H11 0.9500 . ?
C11 C12 1.388(5) . ?
C12 H12 0.9500 . ?
C12 C13 1.392(4) . ?
C13 H13 0.9500 . ?
C13 C14 1.405(5) . ?
C14 C15 1.468(4) . ?
C15 C16 1.397(5) . ?
C15 C20 1.403(4) . ?
C16 C17 1.388(4) . ?
C16 O2 1.388(4) . ?
C17 H17 0.9500 . ?
C17 C18 1.400(5) . ?
C18 H18 0.9500 . ?
C18 C19 1.383(5) . ?
C19 C20 1.392(4) . ?
C19 O3 1.376(4) . ?
C20 H20 0.9500 . ?
N1 H1 0.8800 . ?
O3 H3 0.8400 . ?

loop_
_geom_hbond_atom_site_label_D
_geom_hbond_atom_site_label_H
_geom_hbond_atom_site_label_A
_geom_hbond_distance_DH
_geom_hbond_distance_HA
_geom_hbond_distance_DA
_geom_hbond_angle_DHA
_geom_hbond_site_symmetry_A
_geom_hbond_publ_flag
O3 H3 O1 0.84 1.96 2.740(3) 154.3 2_556 yes

loop_
_geom_torsion_atom_site_label_1
_geom_torsion_atom_site_label_2
_geom_torsion_atom_site_label_3
_geom_torsion_atom_site_label_4
_geom_torsion
_geom_torsion_site_symmetry_1
_geom_torsion_site_symmetry_2
_geom_torsion_site_symmetry_3
_geom_torsion_site_symmetry_4
_geom_torsion_publ_flag
Br1 C1 C2 C3 -176.6(2) . . . . ?
Br1 C1 C6 C5 178.0(3) . . . . ?
C1 C2 C3 C4 -1.7(5) . . . . ?
C1 C2 C3 N1 179.0(3) . . . . ?
C2 C1 C6 C5 0.2(5) . . . . ?
C2 C3 C4 C5 0.6(5) . . . . ?
C2 C3 C4 O1 179.9(3) . . . . ?
C2 C3 N1 C8 177.5(3) . . . . ?
C3 C4 C5 C6 0.9(5) . . . . ?
C3 C4 O1 C7 31.0(4) . . . . ?
C4 C3 N1 C8 -1.9(5) . . . . ?
C4 C5 C6 C1 -1.2(5) . . . . ?
C5 C4 O1 C7 -149.7(3) . . . . ?
C6 C1 C2 C3 1.3(5) . . . . ?
C7 C8 C9 C10 -94.3(4) . . . . ?
C7 C8 C9 C14 82.5(3) . . . . ?
C7 C8 N1 C3 -23.6(4) . . . . ?
C7 C8 O2 C16 -71.3(3) . . . . ?
C8 C7 O1 C4 -57.4(3) . . . . ?
C8 C9 C10 C11 177.6(3) . . . . ?
C8 C9 C14 C13 -178.5(3) . . . . ?
C8 C9 C14 C15 5.7(4) . . . . ?
C9 C8 N1 C3 -145.0(3) . . . . ?
C9 C8 O2 C16 49.3(3) . . . . ?
C9 C10 C11 C12 0.0(5) . . . . ?
C9 C14 C15 C16 16.1(4) . . . . ?
C9 C14 C15 C20 -168.3(3) . . . . ?
C10 C9 C14 C13 -1.6(5) . . . . ?
C10 C9 C14 C15 -177.5(3) . . . . ?
C10 C11 C12 C13 0.1(6) . . . . ?
C11 C12 C13 C14 -0.9(5) . . . . ?
C12 C13 C14 C9 1.7(5) . . . . ?
C12 C13 C14 C15 177.3(3) . . . . ?
C13 C14 C15 C16 -159.5(3) . . . . ?
C13 C14 C15 C20 16.1(5) . . . . ?
C14 C9 C10 C11 0.8(5) . . . . ?
C14 C15 C16 C17 172.4(3) . . . . ?
C14 C15 C16 O2 -3.7(4) . . . . ?
C14 C15 C20 C19 -172.9(3) . . . . ?
C15 C16 C17 C18 1.9(4) . . . . ?
C15 C16 O2 C8 -30.5(4) . . . . ?
C16 C15 C20 C19 2.6(5) . . . . ?
C16 C17 C18 C19 0.3(5) . . . . ?
C17 C16 O2 C8 153.3(3) . . . . ?
C17 C18 C19 C20 -1.0(5) . . . . ?
C17 C18 C19 O3 179.2(3) . . . . ?
C18 C19 C20 C15 -0.5(5) . . . . ?
C20 C15 C16 C17 -3.4(4) . . . . ?
C20 C15 C16 O2 -179.4(3) . . . . ?
N1 C3 C4 C5 180.0(3) . . . . ?
N1 C3 C4 O1 -0.7(5) . . . . ?
N1 C8 C9 C10 26.3(4) . . . . ?
N1 C8 C9 C14 -156.8(3) . . . . ?
N1 C8 O2 C16 171.5(2) . . . . ?
O1 C4 C5 C6 -178.5(3) . . . . ?
O1 C7 C8 C9 175.3(2) . . . . ?
O1 C7 C8 N1 52.7(3) . . . . ?
O1 C7 C8 O2 -63.7(3) . . . . ?
O2 C8 C9 C10 145.8(3) . . . . ?
O2 C8 C9 C14 -37.3(4) . . . . ?
O2 C8 N1 C3 93.7(3) . . . . ?
O2 C16 C17 C18 178.1(3) . . . . ?
O3 C19 C20 C15 179.3(3) . . . . ?
